data_4100359
_journal_name_full 'Journal of the American Chemical Society'
_journal_paper_doi 10.1021/ja053161h
_journal_year 2005
_chemical_formula_moiety 'C38 H29 N2, C3 H6 O, C F3 O3 S '
_chemical_formula_sum 'C42 H35 F3 N2 O4 S'
_chemical_formula_weight 720.80
_space_group_IT_number 2
_space_group_name_Hall '-P 1'
_space_group_name_H-M_alt 'P -1'
_symmetry_cell_setting triclinic
_symmetry_Int_Tables_number 2
_symmetry_space_group_name_Hall '-P 1'
_symmetry_space_group_name_H-M 'P -1'
_cell_angle_alpha 72.28(2)
_cell_angle_beta 80.88(2)
_cell_angle_gamma 89.70(3)
_cell_formula_units_Z 2
_cell_length_a 8.407(4)
_cell_length_b 13.578(7)
_cell_length_c 15.815(6)
_cell_measurement_temperature 133.1
_cell_volume 1695.9(14)
_exptl_crystal_density_diffrn 1.411
_cod_original_formula_sum 'C42 H35 F3 N2 O4 S '
_cod_database_code 4100359

loop_
_symmetry_equiv_pos_site_id
_symmetry_equiv_pos_as_xyz
1 +X,+Y,+Z
2 -X,-Y,-Z

loop_
_atom_site_label
_atom_site_type_symbol
_atom_site_fract_x
_atom_site_fract_y
_atom_site_fract_z
_atom_site_U_iso_or_equiv
_atom_site_adp_type
_atom_site_occupancy
_atom_site_symmetry_multiplicity
_atom_site_calc_flag
_atom_site_refinement_flags
_atom_site_disorder_assembly
_atom_site_disorder_group
S(1) S 0.5609(2) 0.2569(1) 0.34215(12) 0.0358(6) Uani 1.00 1 d . . .
F(1) F 0.7990(5) 0.3824(3) 0.2387(3) 0.055(2) Uani 1.00 1 d . . .
F(2) F 0.8503(5) 0.2948(3) 0.3692(3) 0.060(2) Uani 1.00 1 d . . .
F(3) F 0.8482(5) 0.2217(3) 0.2670(3) 0.063(2) Uani 1.00 1 d . . .
O(1) O 0.5013(6) 0.2504(3) 0.2628(3) 0.041(2) Uani 1.00 1 d . . .
O(2) O 0.5070(6) 0.3423(4) 0.3733(3) 0.047(2) Uani 1.00 1 d . . .
O(3) O 0.5601(6) 0.1589(4) 0.4123(3) 0.049(2) Uani 1.00 1 d . . .
O(4) O 0.2693(7) 0.3918(4) 0.1017(4) 0.056(2) Uani 1.00 1 d . . .
N(1) N 1.1100(6) 0.1637(4) 0.6207(3) 0.028(2) Uani 1.00 1 d . . .
N(2) N 0.6774(7) 0.0730(4) 0.6823(3) 0.031(2) Uani 1.00 1 d . . .
C(1) C 1.0112(8) 0.2803(4) 0.8404(4) 0.026(2) Uani 1.00 1 d . . .
C(2) C 1.1364(8) 0.3308(5) 0.8597(5) 0.032(2) Uani 1.00 1 d . . .
C(3) C 1.1201(9) 0.3711(5) 0.9331(5) 0.037(2) Uani 1.00 1 d . . .
C(4) C 0.9780(8) 0.3551(5) 0.9894(4) 0.029(2) Uani 1.00 1 d . . .
C(5) C 0.8443(8) 0.3008(5) 0.9759(4) 0.025(2) Uani 1.00 1 d . . .
C(6) C 0.6969(9) 0.2866(5) 1.0375(4) 0.033(2) Uani 1.00 1 d . . .
C(7) C 0.5665(8) 0.2357(5) 1.0261(4) 0.033(2) Uani 1.00 1 d . . .
C(8) C 0.5807(8) 0.1976(5) 0.9524(4) 0.032(2) Uani 1.00 1 d . . .
C(9) C 0.7198(8) 0.2078(4) 0.8913(4) 0.024(2) Uani 1.00 1 d . . .
C(10) C 0.8595(8) 0.2616(4) 0.8999(4) 0.021(2) Uani 1.00 1 d . . .
C(11) C 1.0466(8) 0.2402(5) 0.7600(4) 0.029(2) Uani 1.00 1 d . . .
C(12) C 1.1000(8) 0.3175(5) 0.6679(4) 0.029(2) Uani 1.00 1 d . . .
C(13) C 1.1255(8) 0.4243(5) 0.6488(5) 0.036(2) Uani 1.00 1 d . . .
C(14) C 1.1660(8) 0.4876(5) 0.5605(5) 0.035(2) Uani 1.00 1 d . . .
C(15) C 1.1848(8) 0.4436(6) 0.4908(5) 0.039(2) Uani 1.00 1 d . . .
C(16) C 1.1633(8) 0.3374(5) 0.5082(5) 0.035(2) Uani 1.00 1 d . . .
C(17) C 1.1249(7) 0.2747(5) 0.5976(4) 0.026(2) Uani 1.00 1 d . . .
C(18) C 1.1737(8) 0.1085(5) 0.6987(4) 0.027(2) Uani 1.00 1 d . . .
C(19) C 1.2540(8) 0.0174(5) 0.7046(4) 0.032(2) Uani 1.00 1 d . . .
C(20) C 1.3164(8) -0.0320(5) 0.7823(5) 0.036(2) Uani 1.00 1 d . . .
C(21) C 1.3024(8) 0.0112(5) 0.8506(4) 0.032(2) Uani 1.00 1 d . . .
C(22) C 1.2206(8) 0.1010(5) 0.8455(4) 0.033(2) Uani 1.00 1 d . . .
C(23) C 1.1533(8) 0.1492(5) 0.7701(4) 0.025(2) Uani 1.00 1 d . . .
C(24) C 1.1173(8) 0.1191(5) 0.5476(4) 0.039(2) Uani 1.00 1 d . . .
C(25) C 0.7080(7) 0.1608(5) 0.8176(4) 0.024(2) Uani 1.00 1 d . . .
C(26) C 0.6402(8) 0.2170(5) 0.7429(4) 0.025(2) Uani 1.00 1 d . . .
C(27) C 0.5891(7) 0.3185(5) 0.7329(4) 0.025(2) Uani 1.00 1 d . . .
C(28) C 0.5301(8) 0.3745(5) 0.6581(4) 0.030(2) Uani 1.00 1 d . . .
C(29) C 0.5222(8) 0.3294(5) 0.5895(5) 0.036(2) Uani 1.00 1 d . . .
C(30) C 0.5681(8) 0.2312(5) 0.5951(4) 0.034(2) Uani 1.00 1 d . . .
C(31) C 0.6271(7) 0.1726(5) 0.6731(4) 0.025(2) Uani 1.00 1 d . . .
C(32) C 0.7349(8) 0.0147(5) 0.7586(4) 0.025(2) Uani 1.00 1 d . . .
C(33) C 0.7791(8) -0.0885(5) 0.7682(4) 0.030(2) Uani 1.00 1 d . . .
C(34) C 0.8439(8) -0.1414(5) 0.8413(4) 0.031(2) Uani 1.00 1 d . . .
C(35) C 0.8688(8) -0.0987(5) 0.9077(4) 0.030(2) Uani 1.00 1 d . . .
C(36) C 0.8237(8) -0.0009(5) 0.9008(4) 0.031(2) Uani 1.00 1 d . . .
C(37) C 0.7527(8) 0.0591(5) 0.8271(4) 0.024(2) Uani 1.00 1 d . . .
C(38) C 0.6747(9) 0.0271(5) 0.6077(4) 0.041(2) Uani 1.00 1 d . . .
C(39) C 0.7733(9) 0.2912(6) 0.3020(5) 0.038(2) Uani 1.00 1 d . . .
C(40) C 0.2101(9) 0.4395(6) 0.2351(5) 0.058(3) Uani 1.00 1 d . . .
C(41) C 0.3123(9) 0.4351(5) 0.1514(5) 0.035(2) Uani 1.00 1 d . . .
C(42) C 0.4743(9) 0.4921(5) 0.1278(4) 0.040(2) Uani 1.00 1 d . . .
H(1) H 0.944(7) 0.217(4) 0.750(4) 0.02(2) Uiso 1.00 1 c . . .
H(2) H 1.2379 0.3385 0.8215 0.041 Uiso 1.00 1 c R . .
H(3) H 1.2077 0.4079 0.9429 0.046 Uiso 1.00 1 c R . .
H(4) H 0.9654 0.3801 1.0399 0.039 Uiso 1.00 1 c R . .
H(5) H 0.6884 0.3137 1.0867 0.041 Uiso 1.00 1 c R . .
H(6) H 0.4692 0.2237 1.0682 0.039 Uiso 1.00 1 c R . .
H(7) H 0.4887 0.1647 0.9428 0.037 Uiso 1.00 1 c R . .
H(8) H 1.1142 0.4532 0.6970 0.042 Uiso 1.00 1 c R . .
H(9) H 1.1815 0.5603 0.5475 0.041 Uiso 1.00 1 c R . .
H(10) H 1.2133 0.4874 0.4306 0.046 Uiso 1.00 1 c R . .
H(11) H 1.1743 0.3081 0.4603 0.045 Uiso 1.00 1 c R . .
H(12) H 1.2659 -0.0103 0.6557 0.040 Uiso 1.00 1 c R . .
H(13) H 1.3690 -0.0952 0.7877 0.045 Uiso 1.00 1 c R . .
H(14) H 1.3502 -0.0204 0.9023 0.037 Uiso 1.00 1 c R . .
H(15) H 1.2111 0.1303 0.8934 0.041 Uiso 1.00 1 c R . .
H(16) H 0.5977 0.3480 0.7794 0.030 Uiso 1.00 1 c R . .
H(17) H 0.4935 0.4421 0.6524 0.035 Uiso 1.00 1 c R . .
H(18) H 0.4842 0.3687 0.5364 0.046 Uiso 1.00 1 c R . .
H(19) H 0.5615 0.2019 0.5483 0.041 Uiso 1.00 1 c R . .
H(20) H 0.7639 -0.1199 0.7238 0.038 Uiso 1.00 1 c R . .
H(21) H 0.8730 -0.2108 0.8479 0.036 Uiso 1.00 1 c R . .
H(22) H 0.9181 -0.1371 0.9569 0.036 Uiso 1.00 1 c R . .
H(23) H 0.8376 0.0282 0.9468 0.037 Uiso 1.00 1 c R . .
H(24) H 1.1085 0.0459 0.5729 0.048 Uiso 1.00 1 c R . .
H(25) H 1.0313 0.1417 0.5150 0.048 Uiso 1.00 1 c R . .
H(26) H 1.2173 0.1389 0.5082 0.048 Uiso 1.00 1 c R . .
H(27) H 0.6985 0.0799 0.5514 0.053 Uiso 1.00 1 c R . .
H(28) H 0.5705 -0.0035 0.6136 0.053 Uiso 1.00 1 c R . .
H(29) H 0.7527 -0.0242 0.6106 0.053 Uiso 1.00 1 c R . .
H(30) H 0.5341 0.4673 0.1756 0.048 Uiso 1.00 1 c R . .
H(31) H 0.5306 0.4798 0.0751 0.048 Uiso 1.00 1 c R . .
H(32) H 0.4612 0.5642 0.1164 0.048 Uiso 1.00 1 c R . .
H(33) H 0.2569 0.4014 0.2855 0.069 Uiso 1.00 1 c R . .
H(34) H 0.1060 0.4099 0.2389 0.069 Uiso 1.00 1 c R . .
H(35) H 0.2011 0.5093 0.2348 0.068 Uiso 1.00 1 c R . .

loop_
_atom_site_aniso_label
_atom_site_aniso_U_11
_atom_site_aniso_U_22
_atom_site_aniso_U_33
_atom_site_aniso_U_12
_atom_site_aniso_U_13
_atom_site_aniso_U_23
S(1) 0.0325(12) 0.0428(12) 0.0350(11) -0.0032(9) -0.0046(9) -0.0168(9)
F(1) 0.045(3) 0.049(3) 0.061(3) -0.016(2) -0.002(2) -0.004(2)
F(2) 0.049(3) 0.077(3) 0.061(3) -0.003(3) -0.023(3) -0.024(3)
F(3) 0.039(3) 0.074(3) 0.084(4) -0.000(3) 0.002(3) -0.042(3)
O(1) 0.040(3) 0.054(3) 0.037(3) -0.010(3) -0.013(3) -0.021(3)
O(2) 0.046(4) 0.050(3) 0.053(3) 0.003(3) -0.001(3) -0.032(3)
O(3) 0.057(4) 0.046(3) 0.038(3) -0.005(3) -0.008(3) -0.004(3)
O(4) 0.070(4) 0.050(3) 0.059(4) -0.003(3) -0.029(3) -0.022(3)
N(1) 0.031(4) 0.038(4) 0.022(3) 0.009(3) -0.009(3) -0.017(3)
N(2) 0.030(4) 0.039(4) 0.026(3) -0.003(3) -0.004(3) -0.013(3)
C(1) 0.030(4) 0.026(4) 0.023(4) 0.009(3) -0.006(3) -0.008(3)
C(2) 0.025(4) 0.034(4) 0.043(5) -0.002(3) -0.012(4) -0.015(4)
C(3) 0.036(5) 0.040(4) 0.040(5) -0.004(4) -0.012(4) -0.018(4)
C(4) 0.036(5) 0.034(4) 0.027(4) 0.002(4) -0.009(4) -0.021(3)
C(5) 0.029(4) 0.020(4) 0.026(4) 0.002(3) -0.007(3) -0.004(3)
C(6) 0.039(5) 0.037(4) 0.026(4) 0.006(4) -0.003(4) -0.015(3)
C(7) 0.025(4) 0.040(4) 0.032(4) 0.001(4) -0.003(4) -0.007(4)
C(8) 0.024(4) 0.034(4) 0.034(4) -0.007(3) -0.001(3) -0.007(3)
C(9) 0.023(4) 0.020(4) 0.026(4) 0.007(3) -0.005(3) -0.003(3)
C(10) 0.022(4) 0.023(4) 0.018(3) 0.008(3) 0.001(3) -0.008(3)
C(11) 0.018(4) 0.047(5) 0.028(4) -0.002(4) -0.006(3) -0.019(4)
C(12) 0.020(4) 0.041(4) 0.026(4) -0.004(3) -0.002(3) -0.011(3)
C(13) 0.032(5) 0.037(4) 0.037(5) -0.003(4) -0.006(4) -0.009(4)
C(14) 0.033(5) 0.034(4) 0.036(4) -0.002(4) -0.003(4) -0.008(4)
C(15) 0.032(5) 0.051(5) 0.031(5) 0.001(4) -0.000(4) -0.010(4)
C(16) 0.036(5) 0.043(5) 0.033(5) -0.001(4) -0.009(4) -0.021(4)
C(17) 0.012(4) 0.037(4) 0.029(4) -0.006(3) 0.001(3) -0.010(3)
C(18) 0.023(4) 0.030(4) 0.030(4) -0.004(3) -0.001(3) -0.013(3)
C(19) 0.030(4) 0.036(4) 0.035(4) -0.004(4) -0.002(4) -0.018(3)
C(20) 0.037(5) 0.021(4) 0.053(5) 0.005(3) -0.009(4) -0.014(4)
C(21) 0.029(4) 0.031(4) 0.033(4) -0.000(3) -0.006(3) -0.006(3)
C(22) 0.030(4) 0.038(4) 0.034(4) -0.006(4) 0.005(4) -0.020(3)
C(23) 0.017(4) 0.026(4) 0.029(4) -0.004(3) -0.001(3) -0.007(3)
C(24) 0.037(5) 0.055(5) 0.029(4) -0.001(4) -0.003(4) -0.021(4)
C(25) 0.013(4) 0.030(4) 0.030(4) -0.005(3) -0.002(3) -0.010(3)
C(26) 0.029(4) 0.022(4) 0.026(4) 0.001(3) -0.002(3) -0.012(3)
C(27) 0.023(4) 0.026(4) 0.026(4) -0.007(3) -0.000(3) -0.010(3)
C(28) 0.025(4) 0.035(4) 0.029(4) 0.000(3) -0.004(3) -0.007(3)
C(29) 0.029(5) 0.050(5) 0.034(4) -0.002(4) -0.016(4) -0.015(4)
C(30) 0.027(4) 0.045(5) 0.030(4) -0.004(4) -0.005(3) -0.013(4)
C(31) 0.018(4) 0.030(4) 0.023(4) -0.004(3) -0.000(3) -0.007(3)
C(32) 0.017(4) 0.027(4) 0.034(4) -0.004(3) 0.002(3) -0.016(3)
C(33) 0.032(4) 0.029(4) 0.033(4) -0.002(3) 0.001(3) -0.020(3)
C(34) 0.026(4) 0.032(4) 0.031(4) -0.005(3) 0.005(3) -0.009(3)
C(35) 0.035(5) 0.026(4) 0.029(4) -0.000(3) -0.009(3) -0.004(3)
C(36) 0.020(4) 0.038(4) 0.035(4) -0.004(3) 0.000(3) -0.014(3)
C(37) 0.025(4) 0.027(4) 0.020(4) -0.005(3) -0.006(3) -0.005(3)
C(38) 0.047(5) 0.040(5) 0.045(5) 0.007(4) -0.015(4) -0.023(4)
C(39) 0.040(5) 0.040(5) 0.036(5) 0.006(4) -0.005(4) -0.017(4)
C(40) 0.030(5) 0.077(6) 0.064(6) -0.011(5) 0.004(4) -0.022(5)
C(41) 0.026(5) 0.037(4) 0.042(5) -0.000(4) -0.008(4) -0.012(4)
C(42) 0.049(5) 0.038(4) 0.033(4) -0.000(4) -0.005(4) -0.014(4)

loop_
_geom_bond_atom_site_label_1
_geom_bond_atom_site_label_2
_geom_bond_distance
_geom_bond_publ_flag
_geom_bond_site_symmetry_1
_geom_bond_site_symmetry_2
S(1) O(1) 1.450(6) ? . .
S(1) O(2) 1.437(6) ? . .
S(1) O(3) 1.450(4) ? . .
S(1) C(39) 1.811(7) ? . .
F(1) C(39) 1.327(7) ? . .
F(2) C(39) 1.34(1) ? . .
F(3) C(39) 1.340(9) ? . .
O(4) C(41) 1.21(1) ? . .
N(1) C(17) 1.440(8) ? . .
N(1) C(18) 1.420(8) ? . .
N(1) C(24) 1.45(1) ? . .
N(2) C(31) 1.386(8) ? . .
N(2) C(32) 1.384(8) ? . .
N(2) C(38) 1.50(1) ? . .
C(1) C(2) 1.38(1) ? . .
C(1) C(10) 1.433(8) ? . .
C(1) C(11) 1.52(1) ? . .
C(2) C(3) 1.41(1) ? . .
C(3) C(4) 1.347(9) ? . .
C(4) C(5) 1.43(1) ? . .
C(5) C(6) 1.424(9) ? . .
C(5) C(10) 1.44(1) ? . .
C(6) C(7) 1.36(1) ? . .
C(7) C(8) 1.40(1) ? . .
C(8) C(9) 1.373(9) ? . .
C(9) C(10) 1.43(1) ? . .
C(9) C(25) 1.51(1) ? . .
C(11) C(12) 1.513(8) ? . .
C(11) C(23) 1.506(9) ? . .
C(12) C(13) 1.40(1) ? . .
C(12) C(17) 1.39(1) ? . .
C(13) C(14) 1.388(9) ? . .
C(14) C(15) 1.39(1) ? . .
C(15) C(16) 1.39(1) ? . .
C(16) C(17) 1.397(8) ? . .
C(18) C(19) 1.390(9) ? . .
C(18) C(23) 1.39(1) ? . .
C(19) C(20) 1.39(1) ? . .
C(20) C(21) 1.37(1) ? . .
C(21) C(22) 1.384(9) ? . .
C(22) C(23) 1.381(9) ? . .
C(25) C(26) 1.401(9) ? . .
C(25) C(37) 1.398(9) ? . .
C(26) C(27) 1.411(9) ? . .
C(26) C(31) 1.43(1) ? . .
C(27) C(28) 1.363(9) ? . .
C(28) C(29) 1.41(1) ? . .
C(29) C(30) 1.37(1) ? . .
C(30) C(31) 1.411(9) ? . .
C(32) C(33) 1.417(9) ? . .
C(32) C(37) 1.42(1) ? . .
C(33) C(34) 1.356(9) ? . .
C(34) C(35) 1.39(1) ? . .
C(35) C(36) 1.356(9) ? . .
C(36) C(37) 1.419(9) ? . .
C(40) C(41) 1.48(1) ? . .
C(41) C(42) 1.51(1) ? . .
C(2) H(2) 0.9500 ? . .
C(3) H(3) 0.9500 ? . .
C(4) H(4) 0.9499 ? . .
C(6) H(5) 0.9500 ? . .
C(7) H(6) 0.9500 ? . .
C(8) H(7) 0.9500 ? . .
C(11) H(1) 0.97(6) ? . .
C(13) H(8) 0.9500 ? . .
C(14) H(9) 0.9500 ? . .
C(15) H(10) 0.9500 ? . .
C(16) H(11) 0.9499 ? . .
C(19) H(12) 0.9500 ? . .
C(20) H(13) 0.9500 ? . .
C(21) H(14) 0.9500 ? . .
C(22) H(15) 0.9500 ? . .
C(24) H(24) 0.9499 ? . .
C(24) H(25) 0.9500 ? . .
C(24) H(26) 0.9500 ? . .
C(27) H(16) 0.9499 ? . .
C(28) H(17) 0.9500 ? . .
C(29) H(18) 0.9500 ? . .
C(30) H(19) 0.9500 ? . .
C(33) H(20) 0.9499 ? . .
C(34) H(21) 0.9501 ? . .
C(35) H(22) 0.9501 ? . .
C(36) H(23) 0.9500 ? . .
C(38) H(27) 0.9499 ? . .
C(38) H(28) 0.9500 ? . .
C(38) H(29) 0.9500 ? . .
C(40) H(33) 0.9500 ? . .
C(40) H(34) 0.9499 ? . .
C(40) H(35) 0.9500 ? . .
C(42) H(30) 0.9499 ? . .
C(42) H(31) 0.9501 ? . .
C(42) H(32) 0.9500 ? . .
H(12) C(19) 0.9500 ? . .

loop_
_cod_related_entry_id
_cod_related_entry_database
_cod_related_entry_code
1 ChemSpider 30659901
